data_7702347
loop_
_publ_author_name
'Mathieson, Trevor J.'
'Langdon, Alan G.'
'Milestone, Neil B.'
'Nicholson, Brian K.'

_publ_section_title
;
 Preparation and structural characterisation of isocyanide gold(I)
 nitrates, [Au(NO3)(CNR)] (R&#x2005;=&#x2005;Et, But or C6H3Me2-2,6); new
 auriophilic motifs&#x200A;&#x2020;
;
_journal_issue 2
_journal_name_full 'Journal of the Chemical Society, Dalton Transactions'
_journal_page_first 201
_journal_paper_doi 10.1039/a806399k
_journal_year 1999
_chemical_formula_moiety 'C5 H9 Au N2 O3'
_chemical_formula_sum 'C5 H9 Au N2 O3'
_chemical_formula_weight 342.11
_chemical_name_common 'Tert-butylisonitrile gold nitrate '
_chemical_name_systematic
;
   nitrato(tert-butylisonitrile)gold(I)
;
_space_group_IT_number 14
_space_group_name_Hall '-P 2yn'
_space_group_name_H-M_alt 'P 1 21/n 1'
_symmetry_cell_setting monoclinic
_symmetry_space_group_name_H-M 'P 1 21/n 1'
_atom_sites_solution_hydrogens geom
_atom_sites_solution_primary patterson
_atom_sites_solution_secondary difmap
_audit_creation_method SHELXL-97
_cell_angle_alpha 90.00
_cell_angle_beta 102.18
_cell_angle_gamma 90.00
_cell_formula_units_Z 4
_cell_length_a 6.26420(10)
_cell_length_b 13.5595(3)
_cell_length_c 10.61180(10)
_cell_measurement_reflns_used all
_cell_measurement_temperature 203(2)
_cell_measurement_theta_max '28 degrees'
_cell_measurement_theta_min '3 degrees  '
_cell_volume 881.07(3)
_computing_cell_refinement saint
_computing_data_collection smart
_computing_data_reduction saint
_computing_molecular_graphics PLUTO
_computing_publication_material SHELX
_computing_structure_refinement 'SHELXL-97 (Sheldrick, 1997)'
_computing_structure_solution 'SHELXS-97 (Sheldrick, 1990)'
_diffrn_ambient_temperature 203(2)
_diffrn_detector_area_resol_mean 0.75
_diffrn_measured_fraction_theta_full 0.864
_diffrn_measured_fraction_theta_max 0.864
_diffrn_measurement_device_type 'Siemens SMART CCD'
_diffrn_measurement_method 'omega scans'
_diffrn_radiation_monochromator graphite
_diffrn_radiation_source 'fine-focus sealed tube'
_diffrn_radiation_type MoK\a
_diffrn_radiation_wavelength 0.71073
_diffrn_reflns_av_R_equivalents 0.0552
_diffrn_reflns_av_sigmaI/netI 0.0723
_diffrn_reflns_limit_h_max 5
_diffrn_reflns_limit_h_min -7
_diffrn_reflns_limit_k_max 17
_diffrn_reflns_limit_k_min -8
_diffrn_reflns_limit_l_max 13
_diffrn_reflns_limit_l_min -13
_diffrn_reflns_number 4105
_diffrn_reflns_theta_full 28.02
_diffrn_reflns_theta_max 28.02
_diffrn_reflns_theta_min 2.47
_diffrn_standards_decay_% 0%
_diffrn_standards_interval_count n/a
_diffrn_standards_interval_time n/a
_diffrn_standards_number n/a
_exptl_absorpt_coefficient_mu 16.661
_exptl_absorpt_correction_T_max 0.102
_exptl_absorpt_correction_T_min 0.023
_exptl_absorpt_correction_type empirical
_exptl_crystal_colour colourless
_exptl_crystal_density_diffrn 2.579
_exptl_crystal_density_meas ?
_exptl_crystal_density_method 'not measured'
_exptl_crystal_description prism
_exptl_crystal_F_000 624
_exptl_crystal_size_max 0.43
_exptl_crystal_size_mid 0.34
_exptl_crystal_size_min 0.23
_refine_diff_density_max 4.145
_refine_diff_density_min -3.916
_refine_diff_density_rms 0.473
_refine_ls_extinction_coef 0.0103(12)
_refine_ls_extinction_expression Fc^*^=kFc[1+0.001xFc^2^\l^3^/sin(2\q)]^-1/4^
_refine_ls_extinction_method SHELXL
_refine_ls_goodness_of_fit_ref 1.002
_refine_ls_hydrogen_treatment mixed
_refine_ls_matrix_type full
_refine_ls_number_parameters 101
_refine_ls_number_reflns 1921
_refine_ls_number_restraints 0
_refine_ls_restrained_S_all 1.002
_refine_ls_R_factor_all 0.0638
_refine_ls_R_factor_gt 0.0536
_refine_ls_shift/su_max 0.001
_refine_ls_shift/su_mean 0.000
_refine_ls_structure_factor_coef Fsqd
_refine_ls_weighting_details 'w=1/[\s^2^(Fo^2^)+(0.0974P)^2^+4.4000P] where P=(Fo^2^+2Fc^2^)/3'
_refine_ls_weighting_scheme calc
_refine_ls_wR_factor_gt 0.1589
_refine_ls_wR_factor_ref 0.1443
_reflns_number_gt 1645
_reflns_number_total 1921
_reflns_threshold_expression >2sigma(I)
_cod_data_source_file 806399k.txt
_cod_data_source_block tjm4d
_cod_depositor_comments
;
The following automatic conversions were performed:

data item '_exptl_crystal_density_meas' value 'not measured ' was
changed to '?' -- the value is perceived as not measured.

data item '_refine_ls_weighting_scheme' value 'calc
w=1/[\s^2^(Fo^2^)+(0.0974P)^2^+4.4000P] where P=(Fo^2^+2Fc^2^)/3' was
changed to 'calc'. A new data item '_refine_ls_weighting_details' was
created with the value set to
'w=1/[\s^2^(Fo^2^)+(0.0974P)^2^+4.4000P] where P=(Fo^2^+2Fc^2^)/3'.

Automatic conversion script
Id: cif_fix_values 6909 2019-04-08 15:41:33Z antanas 
;
_cod_original_sg_symbol_H-M P2(1)/n
_cod_database_code 7702347

loop_
_symmetry_equiv_pos_as_xyz
'x, y, z'
'-x+1/2, y+1/2, -z+1/2'
'-x, -y, -z'
'x-1/2, -y-1/2, z-1/2'

loop_
_atom_site_label
_atom_site_type_symbol
_atom_site_fract_x
_atom_site_fract_y
_atom_site_fract_z
_atom_site_U_iso_or_equiv
_atom_site_adp_type
_atom_site_occupancy
_atom_site_calc_flag
_atom_site_refinement_flags
Au1 Au 0.23467(6) 0.47460(3) 0.46051(4) 0.0355(3) Uani 1 d .
O1 O 0.2200(15) 0.6150(7) 0.3845(9) 0.050(2) Uani 1 d .
O2 O 0.3015(15) 0.7034(7) 0.2327(8) 0.047(2) Uani 1 d .
O3 O 0.382(2) 0.5487(8) 0.2437(10) 0.067(3) Uani 1 d .
N1 N 0.3029(14) 0.6211(8) 0.2817(9) 0.037(2) Uani 1 d .
N2 N 0.2246(14) 0.2689(7) 0.5771(9) 0.0341(19) Uani 1 d .
C1 C 0.2337(16) 0.3460(9) 0.5371(10) 0.036(2) Uani 1 d .
C2 C 0.1888(18) 0.1706(9) 0.6276(11) 0.038(2) Uani 1 d .
C3 C -0.0368(17) 0.1379(8) 0.5518(11) 0.038(2) Uani 1 d .
H3A H -0.1473 0.1830 0.5691 0.056 Uiso 1 calc R
H3B H -0.0678 0.0719 0.5781 0.056 Uiso 1 calc R
H3C H -0.0377 0.1383 0.4602 0.056 Uiso 1 calc R
C4 C 0.190(2) 0.1820(10) 0.7726(11) 0.042(3) Uani 1 d .
H4A H 0.0726 0.2254 0.7834 0.062 Uiso 1 calc R
H4B H 0.3290 0.2099 0.8163 0.062 Uiso 1 calc R
H4C H 0.1710 0.1179 0.8091 0.062 Uiso 1 calc R
C5 C 0.367(2) 0.1031(9) 0.6024(13) 0.045(3) Uani 1 d .
H5A H 0.5070 0.1257 0.6512 0.068 Uiso 1 calc R
H5B H 0.3681 0.1037 0.5111 0.068 Uiso 1 calc R
H5C H 0.3399 0.0365 0.6287 0.068 Uiso 1 calc R

loop_
_atom_site_aniso_label
_atom_site_aniso_U_11
_atom_site_aniso_U_22
_atom_site_aniso_U_33
_atom_site_aniso_U_23
_atom_site_aniso_U_13
_atom_site_aniso_U_12
Au1 0.0371(3) 0.0312(4) 0.0385(4) 0.00487(15) 0.0084(2) -0.00103(15)
O1 0.060(5) 0.042(5) 0.055(5) 0.004(4) 0.026(4) 0.005(4)
O2 0.057(5) 0.039(4) 0.046(5) 0.011(4) 0.013(4) -0.001(4)
O3 0.114(9) 0.047(5) 0.047(6) 0.003(5) 0.034(6) 0.020(6)
N1 0.039(5) 0.042(5) 0.031(4) 0.008(4) 0.011(4) 0.004(4)
N2 0.032(4) 0.039(5) 0.031(4) 0.003(4) 0.004(3) -0.006(4)
C1 0.026(4) 0.041(7) 0.038(6) 0.006(5) 0.003(4) 0.000(4)
C2 0.035(5) 0.032(5) 0.044(6) 0.002(5) 0.006(4) -0.001(5)
C3 0.040(5) 0.036(6) 0.036(5) 0.003(5) 0.005(4) -0.007(5)
C4 0.045(6) 0.043(6) 0.036(6) 0.000(5) 0.006(5) -0.003(5)
C5 0.045(6) 0.034(6) 0.055(7) 0.002(5) 0.008(5) 0.003(5)

loop_
_atom_type_symbol
_atom_type_description
_atom_type_scat_dispersion_real
_atom_type_scat_dispersion_imag
_atom_type_scat_source
C C 0.0033 0.0016 'International Tables Vol C Tables 4.2.6.8 and 6.1.1.4'
H H 0.0000 0.0000 'International Tables Vol C Tables 4.2.6.8 and 6.1.1.4'
N N 0.0061 0.0033 'International Tables Vol C Tables 4.2.6.8 and 6.1.1.4'
O O 0.0106 0.0060 'International Tables Vol C Tables 4.2.6.8 and 6.1.1.4'
Au Au -2.0133 8.8022 'International Tables Vol C Tables 4.2.6.8 and 6.1.1.4'

loop_
_geom_angle_atom_site_label_1
_geom_angle_atom_site_label_2
_geom_angle_atom_site_label_3
_geom_angle
_geom_angle_site_symmetry_1
_geom_angle_site_symmetry_3
C1 Au1 O1 176.3(4) . .
C1 Au1 Au1 90.0(3) . 3_566
O1 Au1 Au1 86.4(2) . 3_566
C1 Au1 Au1 100.0(3) . 3_666
O1 Au1 Au1 82.4(3) . 3_666
Au1 Au1 Au1 142.27(3) 3_566 3_666
N1 O1 Au1 113.1(7) . .
O3 N1 O2 124.3(10) . .
O3 N1 O1 119.5(10) . .
O2 N1 O1 116.2(10) . .
C1 N2 C2 174.1(11) . .
N2 C1 Au1 176.5(10) . .
N2 C2 C5 108.0(9) . .
N2 C2 C3 105.3(9) . .
C5 C2 C3 111.4(10) . .
N2 C2 C4 107.6(9) . .
C5 C2 C4 112.8(10) . .
C3 C2 C4 111.3(9) . .

loop_
_geom_bond_atom_site_label_1
_geom_bond_atom_site_label_2
_geom_bond_distance
_geom_bond_site_symmetry_2
Au1 C1 1.924(12) .
Au1 O1 2.062(9) .
Au1 Au1 3.2955(8) 3_566
Au1 Au1 3.3243(8) 3_666
O1 N1 1.306(12) .
O2 N1 1.231(13) .
O3 N1 1.207(14) .
N2 C1 1.135(15) .
N2 C2 1.471(15) .
C2 C5 1.510(16) .
C2 C3 1.536(15) .
C2 C4 1.544(16) .
